data_2240154
loop_
_publ_author_name
'Nicholls, Rachel L.'
'Pask, Christopher M.'
'Nguyen, Bao'

_publ_section_title
;
 Crystal structure of
 poly[\m-acetato-bis[\m-2-oxo-2-(quinolin-8-yl)ethanoato]trisodium]
;
_journal_coeditor_code PJ2016
_journal_issue 11
_journal_name_full 'Acta Crystallographica Section E'
_journal_page_first m385
_journal_page_last m386
_journal_paper_doi 10.1107/S1600536814023423
_journal_volume 70
_journal_year 2014
_chemical_formula_iupac '[Na3 (C11 H6 N O3)2 (C2 H3 O2)]'
_chemical_formula_moiety 'C24 H15 N2 Na3 O8'
_chemical_formula_sum 'C24 H15 N2 Na3 O8'
_chemical_formula_weight 528.35
_chemical_name_systematic
;
Poly[\m-acetato-bis[\m-2-oxo-2-(quinolin-8-yl)ethanoato]trisodium]
;
_space_group_crystal_system monoclinic
_space_group_IT_number 14
_space_group_name_Hall '-P 2ybc'
_space_group_name_H-M_alt 'P 1 21/c 1'
_symmetry_space_group_name_Hall '-P 2ybc'
_symmetry_space_group_name_H-M 'P 1 21/c 1'
_atom_sites_solution_hydrogens geom
_atom_sites_solution_primary direct
_atom_sites_solution_secondary difmap
_audit_creation_method
;
Olex2 1.2
(compiled 2014.06.18 svn.r2945 for OlexSys, GUI svn.r4846)
;
_cell_angle_alpha 90.00
_cell_angle_beta 94.626(7)
_cell_angle_gamma 90.00
_cell_formula_units_Z 4
_cell_length_a 6.1101(5)
_cell_length_b 22.7075(19)
_cell_length_c 16.1587(12)
_cell_measurement_reflns_used 1524
_cell_measurement_temperature 120.01(19)
_cell_measurement_theta_max 72.3770
_cell_measurement_theta_min 5.4930
_cell_volume 2234.6(3)
_computing_cell_refinement
;
CrysAlis PRO (Agilent, 2014)
;
_computing_data_collection
;
CrysAlis PRO (Agilent, 2014)
;
_computing_data_reduction
;
CrysAlis PRO (Agilent, 2014)
;
_computing_molecular_graphics
;
OLEX2 (Dolomanov <i>et al.</i>,  2009)
;
_computing_publication_material
;
publCIF (Westrip, 2010)
;
_computing_structure_refinement
;
SHELXL97 (Sheldrick, 2008)
;
_computing_structure_solution
;
SHELXS97 (Sheldrick, 2008)
;
_diffrn_ambient_temperature 120.01(19)
_diffrn_detector_area_resol_mean 10.6191
_diffrn_measured_fraction_theta_full 1.000
_diffrn_measured_fraction_theta_max 1.000
_diffrn_measurement_device 'four-circle diffractometer'
_diffrn_measurement_device_type 'Agilent SuperNova (Dual, Cu at zero, Atlas)'
_diffrn_measurement_method '\w scans'
_diffrn_radiation_monochromator mirror
_diffrn_radiation_type CuK\a
_diffrn_radiation_wavelength 1.54184
_diffrn_reflns_av_R_equivalents 0.0585
_diffrn_reflns_limit_h_max 7
_diffrn_reflns_limit_h_min -4
_diffrn_reflns_limit_k_max 26
_diffrn_reflns_limit_k_min -25
_diffrn_reflns_limit_l_max 19
_diffrn_reflns_limit_l_min -18
_diffrn_reflns_number 7799
_diffrn_reflns_theta_full 66.59
_diffrn_reflns_theta_max 66.59
_diffrn_reflns_theta_min 3.36
_exptl_absorpt_coefficient_mu 1.497
_exptl_absorpt_correction_T_max 0.971
_exptl_absorpt_correction_T_min 0.887
_exptl_absorpt_correction_type analytical
_exptl_absorpt_process_details
;
[CrysAlis PRO (Agilent, 2014), based on expressions derived by Clark &
Reid
(1995)]
;
_exptl_crystal_colour colourless
_exptl_crystal_density_diffrn 1.570
_exptl_crystal_density_method 'not measured'
_exptl_crystal_description needle
_exptl_crystal_F_000 1080
_exptl_crystal_size_max 0.19
_exptl_crystal_size_mid 0.04
_exptl_crystal_size_min 0.03
_refine_diff_density_max 0.254
_refine_diff_density_min -0.288
_refine_ls_extinction_method none
_refine_ls_goodness_of_fit_ref 0.985
_refine_ls_hydrogen_treatment constr
_refine_ls_matrix_type full
_refine_ls_number_parameters 335
_refine_ls_number_reflns 3943
_refine_ls_number_restraints 0
_refine_ls_restrained_S_all 0.985
_refine_ls_R_factor_all 0.0891
_refine_ls_R_factor_gt 0.0498
_refine_ls_shift/su_max 0.000
_refine_ls_shift/su_mean 0.000
_refine_ls_structure_factor_coef Fsqd
_refine_ls_weighting_details 'calc w=1/[\s^2^(Fo^2^)+(0.0475P)^2^+0.0000P] where P=(Fo^2^+2Fc^2^)/3'
_refine_ls_weighting_scheme calc
_refine_ls_wR_factor_gt 0.1088
_refine_ls_wR_factor_ref 0.1303
_reflns_number_gt 2557
_reflns_number_total 3943
_reflns_threshold_expression I>2sigma(I)
_cod_data_source_file pj2016sup1.cf
_cod_data_source_block I
_cod_database_code 2240154
_cod_database_fobs_code 2240154

loop_
_space_group_symop_id
_space_group_symop_operation_xyz
1 'x, y, z'
2 '-x, y+1/2, -z+1/2'
3 '-x, -y, -z'
4 'x, -y-1/2, z-1/2'

loop_
_atom_site_type_symbol
_atom_site_label
_atom_site_fract_x
_atom_site_fract_y
_atom_site_fract_z
_atom_site_U_iso_or_equiv
_atom_site_adp_type
_atom_site_calc_flag
_atom_site_occupancy
N N1 0.2460(5) 0.59015(12) 0.32073(16) 0.0248(6) Uani d 1
C C2 0.0893(6) 0.56634(17) 0.3616(2) 0.0324(8) Uani d 1
H H2 0.0647 0.5261 0.3557 0.039 Uiso calc 1
C C3 -0.0423(7) 0.59804(19) 0.4134(2) 0.0447(11) Uani d 1
H H3 -0.1491 0.5789 0.4413 0.054 Uiso calc 1
C C4 -0.0117(7) 0.65702(19) 0.4222(2) 0.0428(10) Uani d 1
H H4 -0.0980 0.6786 0.4561 0.051 Uiso calc 1
C C5 0.1503(5) 0.68536(16) 0.3801(2) 0.0267(7) Uani d 1
C C6 0.2792(5) 0.65001(14) 0.33027(19) 0.0220(7) Uani d 1
C C7 0.1939(6) 0.74641(16) 0.3868(2) 0.0303(8) Uani d 1
H H7 0.1080 0.7698 0.4186 0.036 Uiso calc 1
C C8 0.3585(6) 0.77153(15) 0.3477(2) 0.0281(8) Uani d 1
H H8 0.3841 0.8118 0.3524 0.034 Uiso calc 1
C C9 0.4899(6) 0.73642(14) 0.3001(2) 0.0259(7) Uani d 1
H H9 0.6058 0.7538 0.2752 0.031 Uiso calc 1
C C10 0.4523(5) 0.67691(13) 0.28926(18) 0.0197(6) Uani d 1
C C11 0.5912(5) 0.64329(14) 0.23363(19) 0.0204(7) Uani d 1
C C12 0.5049(5) 0.58940(13) 0.18503(18) 0.0180(6) Uani d 1
O O13 0.7770(4) 0.66025(11) 0.22217(15) 0.0303(6) Uani d 1
O O14 0.3382(4) 0.59685(10) 0.13640(13) 0.0237(5) Uani d 1
O O15 0.6225(4) 0.54440(10) 0.19491(14) 0.0255(5) Uani d 1
N N16 0.2494(4) 0.56492(12) -0.33221(16) 0.0245(6) Uani d 1
C C17 0.4040(6) 0.53700(16) -0.3695(2) 0.0285(8) Uani d 1
H H17 0.4232 0.4970 -0.3590 0.034 Uiso calc 1
C C18 0.5401(7) 0.56398(17) -0.4235(2) 0.0371(9) Uani d 1
H H18 0.6454 0.5422 -0.4487 0.045 Uiso calc 1
C C19 0.5161(7) 0.62277(17) -0.4390(2) 0.0385(9) Uani d 1
H H19 0.6037 0.6413 -0.4755 0.046 Uiso calc 1
C C20 0.3589(6) 0.65517(15) -0.3995(2) 0.0268(7) Uani d 1
C C21 0.2230(5) 0.62401(14) -0.34723(18) 0.0200(6) Uani d 1
C C22 0.3271(6) 0.71665(16) -0.4110(2) 0.0310(8) Uani d 1
H H22 0.4179 0.7375 -0.4440 0.037 Uiso calc 1
C C23 0.1646(6) 0.74553(16) -0.3741(2) 0.0307(8) Uani d 1
H H23 0.1461 0.7859 -0.3816 0.037 Uiso calc 1
C C24 0.0249(5) 0.71412(14) -0.32455(19) 0.0241(7) Uani d 1
H H24 -0.0893 0.7338 -0.3017 0.029 Uiso calc 1
C C25 0.0544(5) 0.65465(14) -0.30924(18) 0.0208(7) Uani d 1
C C26 -0.0895(5) 0.62462(13) -0.25169(18) 0.0200(6) Uani d 1
C C27 -0.0049(5) 0.57333(13) -0.19636(19) 0.0182(6) Uani d 1
O O28 -0.2754(4) 0.64243(11) -0.24306(15) 0.0288(5) Uani d 1
O O29 0.1611(3) 0.58346(10) -0.14860(13) 0.0219(5) Uani d 1
O O30 -0.1234(3) 0.52831(10) -0.20085(13) 0.0232(5) Uani d 1
C C31 0.7331(9) 0.65337(18) -0.0025(3) 0.0526(12) Uani d 1
H H31A 0.5884 0.6654 0.0096 0.079 Uiso calc 1
H H31B 0.7644 0.6685 -0.0557 0.079 Uiso calc 1
H H31C 0.8387 0.6684 0.0395 0.079 Uiso calc 1
C C32 0.7452(5) 0.58759(14) -0.00364(19) 0.0205(7) Uani d 1
O O33 0.9040(4) 0.56211(12) 0.03523(14) 0.0312(6) Uani d 1
O O34 0.5933(4) 0.55990(11) -0.04300(14) 0.0278(5) Uani d 1
Na Na35 0.50542(19) 0.54983(5) -0.18100(7) 0.0201(3) Uani d 1
Na Na36 0.2478(2) 0.54062(6) -0.00310(8) 0.0247(3) Uani d 1
Na Na37 0.99681(19) 0.56515(5) 0.17420(7) 0.0198(3) Uani d 1

loop_
_atom_site_aniso_label
_atom_site_aniso_U_11
_atom_site_aniso_U_22
_atom_site_aniso_U_33
_atom_site_aniso_U_12
_atom_site_aniso_U_13
_atom_site_aniso_U_23
N1 0.0263(16) 0.0231(15) 0.0257(13) -0.0049(11) 0.0074(11) -0.0003(12)
C2 0.041(2) 0.0288(19) 0.0285(17) -0.0146(15) 0.0098(15) -0.0036(15)
C3 0.044(2) 0.053(3) 0.041(2) -0.020(2) 0.0246(18) -0.013(2)
C4 0.041(2) 0.049(3) 0.041(2) -0.0106(18) 0.0226(18) -0.0217(19)
C5 0.0249(19) 0.0326(19) 0.0230(16) -0.0020(14) 0.0042(13) -0.0095(14)
C6 0.0215(17) 0.0213(17) 0.0228(15) -0.0020(12) 0.0001(12) -0.0012(13)
C7 0.0286(19) 0.0312(19) 0.0310(18) 0.0072(14) 0.0005(14) -0.0131(15)
C8 0.040(2) 0.0166(16) 0.0269(16) 0.0015(14) -0.0046(15) -0.0049(14)
C9 0.0260(18) 0.0201(17) 0.0314(17) -0.0006(13) 0.0007(13) -0.0020(14)
C10 0.0200(17) 0.0187(16) 0.0199(14) -0.0002(12) -0.0030(12) -0.0037(13)
C11 0.0175(17) 0.0204(16) 0.0237(15) -0.0006(12) 0.0043(12) -0.0002(13)
C12 0.0168(16) 0.0168(16) 0.0215(14) -0.0002(12) 0.0080(12) 0.0007(12)
O13 0.0193(13) 0.0291(13) 0.0431(13) -0.0082(9) 0.0065(10) -0.0104(11)
O14 0.0174(12) 0.0270(12) 0.0267(11) -0.0040(9) 0.0018(9) -0.0018(10)
O15 0.0183(12) 0.0200(12) 0.0395(13) 0.0009(9) 0.0108(10) -0.0027(10)
N16 0.0279(16) 0.0189(14) 0.0277(14) 0.0010(11) 0.0087(11) 0.0011(12)
C17 0.034(2) 0.0255(18) 0.0274(16) 0.0027(14) 0.0107(14) -0.0026(14)
C18 0.041(2) 0.034(2) 0.0386(19) 0.0038(17) 0.0206(17) -0.0013(17)
C19 0.045(2) 0.040(2) 0.0339(19) -0.0035(17) 0.0211(17) 0.0055(18)
C20 0.0318(19) 0.0251(18) 0.0242(15) -0.0025(14) 0.0059(14) 0.0033(14)
C21 0.0219(17) 0.0211(16) 0.0170(14) -0.0043(12) 0.0012(12) 0.0001(12)
C22 0.035(2) 0.030(2) 0.0284(17) -0.0062(15) 0.0047(14) 0.0106(15)
C23 0.036(2) 0.0226(18) 0.0320(18) -0.0030(14) -0.0043(15) 0.0071(15)
C24 0.0265(18) 0.0204(17) 0.0246(16) 0.0025(13) -0.0027(13) 0.0019(13)
C25 0.0213(17) 0.0215(17) 0.0193(14) -0.0005(12) -0.0008(12) 0.0008(12)
C26 0.0201(17) 0.0190(16) 0.0206(14) 0.0004(12) 0.0007(12) -0.0029(13)
C27 0.0133(16) 0.0181(16) 0.0245(15) 0.0017(11) 0.0085(12) -0.0015(13)
O28 0.0186(13) 0.0308(13) 0.0375(13) 0.0084(10) 0.0045(10) 0.0062(11)
O29 0.0153(12) 0.0242(12) 0.0258(11) 0.0035(8) -0.0010(9) 0.0005(9)
O30 0.0169(12) 0.0212(12) 0.0323(12) -0.0004(9) 0.0070(9) 0.0016(10)
C31 0.084(3) 0.025(2) 0.046(2) -0.007(2) -0.013(2) 0.0025(18)
C32 0.0135(15) 0.0274(18) 0.0205(14) -0.0018(12) 0.0004(12) 0.0025(13)
O33 0.0159(12) 0.0532(16) 0.0243(11) 0.0085(10) 0.0012(9) 0.0068(11)
O34 0.0150(12) 0.0415(15) 0.0269(11) -0.0051(9) 0.0013(9) -0.0098(11)
Na35 0.0146(6) 0.0211(6) 0.0245(6) 0.0003(4) 0.0016(5) -0.0015(5)
Na36 0.0124(6) 0.0279(7) 0.0341(7) 0.0005(5) 0.0035(5) 0.0016(5)
Na37 0.0149(6) 0.0221(6) 0.0224(6) -0.0002(4) 0.0019(4) 0.0006(5)

loop_
_atom_type_symbol
_atom_type_description
_atom_type_scat_dispersion_real
_atom_type_scat_dispersion_imag
_atom_type_scat_source
C C 0.0181 0.0091 'International Tables Vol C Tables 4.2.6.8 and 6.1.1.4'
H H 0.0000 0.0000 'International Tables Vol C Tables 4.2.6.8 and 6.1.1.4'
N N 0.0311 0.0180 'International Tables Vol C Tables 4.2.6.8 and 6.1.1.4'
Na Na 0.1353 0.1239 'International Tables Vol C Tables 4.2.6.8 and 6.1.1.4'
O O 0.0492 0.0322 'International Tables Vol C Tables 4.2.6.8 and 6.1.1.4'

loop_
_exptl_crystal_face_index_h
_exptl_crystal_face_index_k
_exptl_crystal_face_index_l
_exptl_crystal_face_perp_dist
3 2 6 0.0777
-3 -2 -6 0.0777
0 -14 2 0.0128
0 14 -2 0.0128
1 -6 -9 0.0181
-1 6 9 0.0181

loop_
_geom_angle_atom_site_label_1
_geom_angle_atom_site_label_2
_geom_angle_atom_site_label_3
_geom_angle_site_symmetry_1
_geom_angle_site_symmetry_3
_geom_angle
C2 N1 C6 . . 116.9(3)
C2 N1 Na37 . 1_455 88.4(2)
C6 N1 Na37 . 1_455 111.3(2)
N1 C2 H2 . . 118.0
N1 C2 C3 . . 124.1(3)
N1 C2 Na37 . 1_455 65.77(18)
C3 C2 H2 . . 118.0
C3 C2 Na37 . 1_455 122.0(3)
Na37 C2 H2 1_455 . 82.7
C2 C3 H3 . . 120.4
C4 C3 C2 . . 119.1(4)
C4 C3 H3 . . 120.4
C3 C4 H4 . . 120.0
C3 C4 C5 . . 119.9(3)
C5 C4 H4 . . 120.0
C4 C5 C6 . . 117.5(3)
C4 C5 C7 . . 123.3(3)
C7 C5 C6 . . 119.2(3)
N1 C6 C5 . . 122.5(3)
N1 C6 C10 . . 118.4(3)
C5 C6 C10 . . 119.1(3)
C5 C7 H7 . . 119.4
C8 C7 C5 . . 121.3(3)
C8 C7 H7 . . 119.4
C7 C8 H8 . . 120.2
C7 C8 C9 . . 119.6(3)
C9 C8 H8 . . 120.2
C8 C9 H9 . . 119.0
C10 C9 C8 . . 122.0(3)
C10 C9 H9 . . 119.0
C6 C10 C11 . . 122.5(3)
C9 C10 C6 . . 118.8(3)
C9 C10 C11 . . 118.7(3)
C10 C11 C12 . . 122.0(3)
O13 C11 C10 . . 120.5(3)
O13 C11 C12 . . 117.4(3)
C11 C12 Na37 . . 82.75(17)
O14 C12 C11 . . 116.5(3)
O14 C12 O15 . . 128.5(3)
O14 C12 Na37 . . 137.8(2)
O15 C12 C11 . . 114.7(3)
O15 C12 Na37 . . 46.18(15)
C11 O13 Na37 . . 106.3(2)
C12 O14 Na36 . . 125.7(2)
C12 O14 Na37 . 1_455 119.68(19)
Na37 O14 Na36 1_455 . 86.79(8)
C12 O15 Na35 . 3_665 124.3(2)
C12 O15 Na37 . . 111.58(19)
Na35 O15 Na37 3_665 . 119.72(10)
C17 N16 C21 . . 117.8(3)
C17 N16 Na35 . . 88.3(2)
C21 N16 Na35 . . 108.79(19)
N16 C17 H17 . . 118.0
N16 C17 C18 . . 123.9(3)
N16 C17 Na35 . . 66.26(18)
C18 C17 H17 . . 118.0
C18 C17 Na35 . . 119.8(3)
Na35 C17 H17 . . 84.3
C17 C18 H18 . . 120.5
C19 C18 C17 . . 118.9(3)
C19 C18 H18 . . 120.5
C18 C19 H19 . . 120.1
C18 C19 C20 . . 119.9(3)
C20 C19 H19 . . 120.1
C19 C20 C21 . . 117.6(3)
C19 C20 C22 . . 123.2(3)
C22 C20 C21 . . 119.2(3)
N16 C21 C20 . . 121.8(3)
N16 C21 C25 . . 118.8(3)
C20 C21 C25 . . 119.4(3)
C20 C22 H22 . . 119.6
C23 C22 C20 . . 120.8(3)
C23 C22 H22 . . 119.6
C22 C23 H23 . . 120.0
C22 C23 C24 . . 120.0(3)
C24 C23 H23 . . 120.0
C23 C24 H24 . . 119.3
C25 C24 C23 . . 121.3(3)
C25 C24 H24 . . 119.3
C21 C25 C26 . . 121.9(3)
C24 C25 C21 . . 119.3(3)
C24 C25 C26 . . 118.8(3)
C25 C26 C27 . . 121.5(3)
O28 C26 C25 . . 121.2(3)
O28 C26 C27 . . 117.2(3)
C26 C27 Na35 . 1_455 83.92(17)
O29 C27 C26 . . 116.2(3)
O29 C27 O30 . . 128.7(3)
O29 C27 Na35 . 1_455 137.1(2)
O30 C27 C26 . . 114.9(3)
O30 C27 Na35 . 1_455 45.52(15)
C26 O28 Na35 . 1_455 105.9(2)
C27 O29 Na35 . . 120.25(19)
C27 O29 Na36 . . 126.7(2)
Na35 O29 Na36 . . 87.60(8)
C27 O30 Na35 . 1_455 112.32(19)
C27 O30 Na37 . 3_665 124.2(2)
Na37 O30 Na35 3_665 1_455 118.63(10)
H31A C31 H31B . . 109.5
H31A C31 H31C . . 109.5
H31B C31 H31C . . 109.5
C32 C31 H31A . . 109.5
C32 C31 H31B . . 109.5
C32 C31 H31C . . 109.5
C31 C32 Na36 . 3_665 176.4(3)
O33 C32 C31 . . 119.4(3)
O33 C32 Na36 . 3_665 60.79(18)
O34 C32 C31 . . 118.2(3)
O34 C32 O33 . . 122.3(3)
O34 C32 Na36 . 3_665 61.64(18)
C32 O33 Na36 . 1_655 130.7(2)
C32 O33 Na36 . 3_665 93.8(2)
C32 O33 Na37 . . 127.0(2)
Na36 O33 Na36 1_655 3_665 94.40(10)
Na37 O33 Na36 . 3_665 106.67(10)
Na37 O33 Na36 . 1_655 96.46(10)
C32 O34 Na35 . . 131.2(2)
C32 O34 Na36 . 3_665 93.0(2)
C32 O34 Na36 . . 127.8(2)
Na35 O34 Na36 . 3_665 104.49(10)
Na35 O34 Na36 . . 96.13(9)
Na36 O34 Na36 . 3_665 94.80(10)
O15 Na35 N16 3_665 . 82.34(9)
O15 Na35 C17 3_665 . 76.91(9)
O15 Na35 C27 3_665 1_655 118.90(9)
O15 Na35 O28 3_665 1_655 149.41(9)
O15 Na35 O29 3_665 . 91.21(9)
O15 Na35 O30 3_665 1_655 96.73(9)
O15 Na35 Na36 3_665 3_665 71.54(7)
O15 Na35 Na36 3_665 . 81.21(7)
O15 Na35 Na37 3_665 3_665 30.87(6)
O15 Na35 Na37 3_665 3_765 69.18(6)
N16 Na35 C17 . . 25.48(9)
N16 Na35 C27 . 1_655 112.70(9)
N16 Na35 Na36 . . 118.67(7)
N16 Na35 Na36 . 3_665 153.86(7)
N16 Na35 Na37 . 3_765 118.11(7)
N16 Na35 Na37 . 3_665 74.45(6)
C17 Na35 Na36 . . 139.79(8)
C17 Na35 Na36 . 3_665 139.08(8)
C17 Na35 Na37 . 3_765 93.29(7)
C17 Na35 Na37 . 3_665 82.69(7)
C27 Na35 C17 1_655 . 93.22(9)
C27 Na35 Na36 1_655 . 126.95(7)
C27 Na35 Na36 1_655 3_665 80.24(7)
C27 Na35 Na37 1_655 3_665 149.63(7)
C27 Na35 Na37 1_655 3_765 51.11(6)
O28 Na35 N16 1_655 . 80.90(8)
O28 Na35 C17 1_655 . 76.96(9)
O28 Na35 C27 1_655 1_655 47.57(7)
O28 Na35 Na36 1_655 3_665 121.72(6)
O28 Na35 Na36 1_655 . 129.36(7)
O28 Na35 Na37 1_655 3_665 154.89(7)
O28 Na35 Na37 1_655 3_765 96.80(6)
O29 Na35 N16 . . 72.98(8)
O29 Na35 C17 . . 98.04(9)
O29 Na35 C27 . 1_655 149.60(9)
O29 Na35 O28 . 1_655 107.95(8)
O29 Na35 O30 . 1_655 170.97(10)
O29 Na35 Na36 . . 48.92(6)
O29 Na35 Na36 . 3_665 107.87(7)
O29 Na35 Na37 . 3_765 154.51(7)
O29 Na35 Na37 . 3_665 60.34(6)
O30 Na35 N16 1_655 . 112.27(9)
O30 Na35 C17 1_655 . 87.99(9)
O30 Na35 C27 1_655 1_655 22.17(8)
O30 Na35 O28 1_655 1_655 66.74(8)
O30 Na35 Na36 1_655 . 128.10(7)
O30 Na35 Na36 1_655 3_665 70.88(6)
O30 Na35 Na37 1_655 3_665 127.51(7)
O30 Na35 Na37 1_655 3_765 30.11(6)
O34 Na35 O15 . 3_665 104.12(10)
O34 Na35 N16 . . 156.15(10)
O34 Na35 C17 . . 177.87(10)
O34 Na35 C27 . 1_655 84.64(9)
O34 Na35 O28 . 1_655 101.53(9)
O34 Na35 O29 . . 83.84(9)
O34 Na35 O30 . 1_655 90.03(9)
O34 Na35 Na36 . 3_665 40.55(7)
O34 Na35 Na36 . . 42.34(6)
O34 Na35 Na37 . 3_665 99.15(7)
O34 Na35 Na37 . 3_765 85.38(7)
Na36 Na35 Na36 . 3_665 59.24(4)
Na36 Na35 Na37 . 3_765 109.87(4)
Na36 Na35 Na37 3_665 3_665 83.36(3)
Na36 Na35 Na37 . 3_665 62.07(3)
Na36 Na35 Na37 3_665 3_765 51.48(3)
Na37 Na35 Na37 3_765 3_665 98.91(4)
O14 Na36 C32 . 3_665 117.07(9)
O14 Na36 Na35 . . 128.39(7)
O14 Na36 Na35 . 3_665 63.15(6)
O14 Na36 Na36 . 3_565 110.54(7)
O14 Na36 Na36 . 3_665 96.09(7)
O14 Na36 Na37 . 1_455 43.22(5)
O29 Na36 O14 . . 128.38(9)
O29 Na36 C32 . 3_665 114.54(9)
O29 Na36 O34 . 3_665 130.52(9)
O29 Na36 Na35 . . 43.48(5)
O29 Na36 Na35 . 3_665 163.36(7)
O29 Na36 Na36 . 3_565 96.27(7)
O29 Na36 Na36 . 3_665 109.56(7)
O29 Na36 Na37 . 1_455 129.57(7)
C32 Na36 Na35 3_665 . 94.98(7)
C32 Na36 Na35 3_665 3_665 55.28(7)
C32 Na36 Na36 3_665 3_565 59.35(7)
C32 Na36 Na36 3_665 3_665 58.33(7)
C32 Na36 Na37 3_665 1_455 97.95(7)
O33 Na36 O14 3_665 . 132.21(9)
O33 Na36 O14 1_455 . 78.29(9)
O33 Na36 O29 3_665 . 96.64(8)
O33 Na36 O29 1_455 . 92.35(8)
O33 Na36 C32 3_665 3_665 25.43(8)
O33 Na36 C32 1_455 3_665 102.34(10)
O33 Na36 O33 1_455 3_665 85.60(10)
O33 Na36 O34 1_455 . 156.71(11)
O33 Na36 O34 1_455 3_665 116.40(10)
O33 Na36 O34 3_665 3_665 50.81(7)
O33 Na36 Na35 3_665 3_665 77.35(6)
O33 Na36 Na35 1_455 . 135.58(8)
O33 Na36 Na35 1_455 3_665 102.52(7)
O33 Na36 Na35 3_665 . 94.01(7)
O33 Na36 Na36 3_665 3_665 80.37(7)
O33 Na36 Na36 1_455 3_565 45.64(8)
O33 Na36 Na36 1_455 3_665 155.10(9)
O33 Na36 Na36 3_665 3_565 39.97(6)
O33 Na36 Na37 3_665 1_455 98.05(7)
O33 Na36 Na37 1_455 1_455 41.57(6)
O34 Na36 O14 3_665 . 97.80(8)
O34 Na36 O14 . . 90.80(8)
O34 Na36 O29 . . 78.28(8)
O34 Na36 C32 3_665 3_665 25.40(8)
O34 Na36 C32 . 3_665 100.94(10)
O34 Na36 O33 . 3_665 116.40(10)
O34 Na36 O34 . 3_665 85.21(10)
O34 Na36 Na35 3_665 3_665 34.96(5)
O34 Na36 Na35 3_665 . 96.33(6)
O34 Na36 Na35 . 3_665 90.41(7)
O34 Na36 Na35 . . 41.53(6)
O34 Na36 Na36 . 3_665 45.51(7)
O34 Na36 Na36 3_665 3_665 39.70(6)
O34 Na36 Na36 3_665 3_565 80.41(7)
O34 Na36 Na36 . 3_565 155.59(9)
O34 Na36 Na37 3_665 1_455 94.98(6)
O34 Na36 Na37 . 1_455 133.75(8)
Na35 Na36 Na35 . 3_665 120.76(4)
Na35 Na36 Na36 . 3_665 66.36(4)
Na35 Na36 Na36 . 3_565 120.68(6)
Na35 Na36 Na37 . 1_455 167.03(5)
Na36 Na36 Na35 3_665 3_665 54.40(4)
Na36 Na36 Na35 3_565 3_665 89.01(5)
Na36 Na36 Na36 3_565 3_665 117.67(7)
Na37 Na36 Na35 1_455 3_665 66.99(4)
Na37 Na36 Na36 1_455 3_665 120.36(6)
Na37 Na36 Na36 1_455 3_565 67.57(4)
N1 Na37 C2 1_655 1_655 25.79(9)
N1 Na37 C12 1_655 . 112.78(9)
N1 Na37 Na35 1_655 3_665 118.43(7)
N1 Na37 Na35 1_655 3_765 75.29(7)
N1 Na37 Na36 1_655 1_655 119.97(7)
N1 Na37 Na36 1_655 3_665 153.15(7)
C2 Na37 C12 1_655 . 92.63(10)
C2 Na37 Na35 1_655 3_665 93.41(7)
C2 Na37 Na35 1_655 3_765 84.17(8)
C2 Na37 Na36 1_655 1_655 141.35(9)
C2 Na37 Na36 1_655 3_665 138.44(8)
C12 Na37 Na35 . 3_665 50.62(6)
C12 Na37 Na35 . 3_765 149.24(7)
C12 Na37 Na36 . 1_655 125.90(7)
C12 Na37 Na36 . 3_665 80.15(6)
O13 Na37 N1 . 1_655 80.90(8)
O13 Na37 C2 . 1_655 76.26(10)
O13 Na37 C12 . . 47.68(8)
O13 Na37 Na35 . 3_765 155.72(7)
O13 Na37 Na35 . 3_665 96.49(6)
O13 Na37 Na36 . 3_665 122.07(7)
O13 Na37 Na36 . 1_655 130.05(7)
O14 Na37 N1 1_655 1_655 73.69(8)
O14 Na37 C2 1_655 1_655 99.20(9)
O14 Na37 C12 1_655 . 149.10(9)
O14 Na37 O13 1_655 . 107.78(9)
O14 Na37 O15 1_655 . 170.06(10)
O14 Na37 Na35 1_655 3_765 61.01(6)
O14 Na37 Na35 1_655 3_665 154.67(7)
O14 Na37 Na36 1_655 1_655 49.99(6)
O14 Na37 Na36 1_655 3_665 107.83(7)
O15 Na37 N1 . 1_655 112.82(9)
O15 Na37 C2 . 1_655 88.02(10)
O15 Na37 C12 . . 22.25(8)
O15 Na37 O13 . . 67.13(8)
O15 Na37 Na35 . 3_665 29.41(6)
O15 Na37 Na35 . 3_765 127.04(7)
O15 Na37 Na36 . 3_665 70.01(6)
O15 Na37 Na36 . 1_655 126.03(7)
O30 Na37 N1 3_665 1_655 82.82(9)
O30 Na37 C2 3_665 1_655 77.73(10)
O30 Na37 C12 3_665 . 118.21(9)
O30 Na37 O13 3_665 . 149.27(9)
O30 Na37 O14 3_665 1_655 92.27(9)
O30 Na37 O15 3_665 . 95.96(9)
O30 Na37 Na35 3_665 3_765 31.26(6)
O30 Na37 Na35 3_665 3_665 68.97(6)
O30 Na37 Na36 3_665 3_665 70.37(7)
O30 Na37 Na36 3_665 1_655 80.69(6)
O33 Na37 N1 . 1_655 158.05(10)
O33 Na37 C2 . 1_655 176.10(11)
O33 Na37 C12 . . 83.95(9)
O33 Na37 O13 . . 102.63(9)
O33 Na37 O14 . 1_655 84.70(9)
O33 Na37 O15 . . 88.11(9)
O33 Na37 O30 . 3_665 102.21(10)
O33 Na37 Na35 . 3_665 82.97(7)
O33 Na37 Na35 . 3_765 97.80(7)
O33 Na37 Na36 . 3_665 39.11(7)
O33 Na37 Na36 . 1_655 41.96(6)
Na35 Na37 Na35 3_765 3_665 98.91(4)
Na36 Na37 Na35 1_655 3_665 108.19(4)
Na36 Na37 Na35 3_665 3_765 82.16(3)
Na36 Na37 Na35 1_655 3_765 61.53(3)
Na36 Na37 Na35 3_665 3_665 50.77(3)
Na36 Na37 Na36 1_655 3_665 58.08(4)

loop_
_geom_bond_atom_site_label_1
_geom_bond_atom_site_label_2
_geom_bond_site_symmetry_2
_geom_bond_distance
N1 C2 . 1.321(4)
N1 C6 . 1.381(4)
N1 Na37 1_455 2.769(3)
C2 H2 . 0.9300
C2 C3 . 1.406(5)
C2 Na37 1_455 3.035(4)
C3 H3 . 0.9300
C3 C4 . 1.358(6)
C4 H4 . 0.9300
C4 C5 . 1.402(5)
C5 C6 . 1.419(5)
C5 C7 . 1.414(5)
C6 C10 . 1.430(5)
C7 H7 . 0.9300
C7 C8 . 1.355(5)
C8 H8 . 0.9300
C8 C9 . 1.404(5)
C9 H9 . 0.9300
C9 C10 . 1.380(5)
C10 C11 . 1.495(4)
C11 C12 . 1.525(4)
C11 O13 . 1.227(4)
C12 O14 . 1.247(4)
C12 O15 . 1.252(4)
C12 Na37 . 3.074(3)
O13 Na37 . 2.690(3)
O14 Na36 . 2.610(3)
O14 Na37 1_455 2.334(2)
O15 Na35 3_665 2.283(2)
O15 Na37 . 2.385(2)
N16 C17 . 1.322(4)
N16 C21 . 1.371(4)
N16 Na35 . 2.814(3)
C17 H17 . 0.9300
C17 C18 . 1.395(5)
C17 Na35 . 3.073(4)
C18 H18 . 0.9300
C18 C19 . 1.364(6)
C19 H19 . 0.9300
C19 C20 . 1.403(5)
C20 C21 . 1.420(4)
C20 C22 . 1.420(5)
C21 C25 . 1.423(4)
C22 H22 . 0.9300
C22 C23 . 1.366(5)
C23 H23 . 0.9300
C23 C24 . 1.410(5)
C24 H24 . 0.9300
C24 C25 . 1.382(5)
C25 C26 . 1.495(4)
C26 C27 . 1.532(4)
C26 O28 . 1.224(4)
C27 O29 . 1.245(4)
C27 O30 . 1.252(4)
C27 Na35 1_455 3.069(3)
O28 Na35 1_455 2.727(3)
O29 Na35 . 2.337(2)
O29 Na36 . 2.560(2)
O30 Na35 1_455 2.367(2)
O30 Na37 3_665 2.288(2)
C31 H31A . 0.9600
C31 H31B . 0.9600
C31 H31C . 0.9600
C31 C32 . 1.496(5)
C32 O33 . 1.254(4)
C32 O34 . 1.251(4)
C32 Na36 3_665 2.914(4)
O33 Na36 3_665 2.549(3)
O33 Na36 1_655 2.290(3)
O33 Na37 . 2.272(2)
O34 Na35 . 2.263(2)
O34 Na36 . 2.299(2)
O34 Na36 3_665 2.567(3)
Na35 O15 3_665 2.283(2)
Na35 C27 1_655 3.069(3)
Na35 O28 1_655 2.727(3)
Na35 O30 1_655 2.367(2)
Na35 Na36 3_665 3.8233(18)
Na35 Na36 . 3.3934(17)
Na36 C32 3_665 2.913(4)
Na36 O33 3_665 2.549(3)
Na36 O33 1_455 2.290(3)
Na36 O34 3_665 2.567(3)
Na36 Na35 3_665 3.8233(18)
Na36 Na36 3_565 3.554(3)
Na36 Na36 3_665 3.586(3)
Na36 Na37 1_455 3.4027(16)
Na37 N1 1_655 2.769(3)
Na37 C2 1_655 3.035(4)
Na37 O14 1_655 2.334(2)
Na37 O30 3_665 2.288(2)
Na37 Na36 1_655 3.4026(16)
Na37 Na36 3_665 3.8705(18)

loop_
_geom_torsion_atom_site_label_1
_geom_torsion_atom_site_label_2
_geom_torsion_atom_site_label_3
_geom_torsion_atom_site_label_4
_geom_torsion_site_symmetry_1
_geom_torsion_site_symmetry_4
_geom_torsion
N1 C2 C3 C4 . . 0.9(7)
N1 C6 C10 C9 . . -178.4(3)
N1 C6 C10 C11 . . 2.9(5)
C2 N1 C6 C5 . . -1.1(5)
C2 N1 C6 C10 . . 177.9(3)
C2 C3 C4 C5 . . -0.3(7)
C3 C4 C5 C6 . . -0.9(6)
C3 C4 C5 C7 . . -179.3(4)
C4 C5 C6 N1 . . 1.7(5)
C4 C5 C6 C10 . . -177.3(3)
C4 C5 C7 C8 . . 177.2(4)
C5 C6 C10 C9 . . 0.6(5)
C5 C6 C10 C11 . . -178.1(3)
C5 C7 C8 C9 . . -0.5(5)
C6 N1 C2 C3 . . -0.2(6)
C6 N1 C2 Na37 . 1_455 113.2(3)
C6 C5 C7 C8 . . -1.1(5)
C6 C10 C11 C12 . . 28.7(5)
C6 C10 C11 O13 . . -155.2(3)
C7 C5 C6 N1 . . -179.9(3)
C7 C5 C6 C10 . . 1.1(5)
C7 C8 C9 C10 . . 2.3(5)
C8 C9 C10 C6 . . -2.4(5)
C8 C9 C10 C11 . . 176.4(3)
C9 C10 C11 C12 . . -150.0(3)
C9 C10 C11 O13 . . 26.1(4)
C10 C11 C12 O14 . . 58.0(4)
C10 C11 C12 O15 . . -127.3(3)
C10 C11 C12 Na37 . . -161.5(3)
C10 C11 O13 Na37 . . 157.1(2)
C11 C12 O14 Na36 . . 148.1(2)
C11 C12 O14 Na37 . 1_455 -102.7(3)
C11 C12 O15 Na35 . 3_665 153.0(2)
C11 C12 O15 Na37 . . -50.6(3)
C11 C12 Na37 N1 . 1_655 40.10(18)
C11 C12 Na37 C2 . 1_655 56.71(18)
C11 C12 Na37 O13 . . -11.98(15)
C11 C12 Na37 O14 . 1_655 -56.1(2)
C11 C12 Na37 O15 . . 134.9(3)
C11 C12 Na37 O30 . 3_665 134.19(17)
C11 C12 Na37 O33 . . -125.17(18)
C11 C12 Na37 Na35 . 3_665 148.96(19)
C11 C12 Na37 Na35 . 3_765 139.73(16)
C11 C12 Na37 Na36 . 1_655 -126.51(16)
C11 C12 Na37 Na36 . 3_665 -164.50(17)
C11 O13 Na37 N1 . 1_655 -117.1(2)
C11 O13 Na37 C2 . 1_655 -91.2(2)
C11 O13 Na37 C12 . . 15.48(19)
C11 O13 Na37 O14 . 1_655 173.4(2)
C11 O13 Na37 O15 . . 2.5(2)
C11 O13 Na37 O30 . 3_665 -58.2(3)
C11 O13 Na37 O33 . . 85.0(2)
C11 O13 Na37 Na35 . 3_665 0.8(2)
C11 O13 Na37 Na35 . 3_765 -128.4(2)
C11 O13 Na37 Na36 . 3_665 47.9(2)
C11 O13 Na37 Na36 . 1_655 121.2(2)
C12 C11 O13 Na37 . . -26.6(3)
C12 O14 Na36 O29 . . -125.1(2)
C12 O14 Na36 C32 . 3_665 53.2(3)
C12 O14 Na36 O33 . 1_455 151.2(2)
C12 O14 Na36 O33 . 3_665 78.3(3)
C12 O14 Na36 O34 . 3_665 35.8(2)
C12 O14 Na36 O34 . . -49.5(2)
C12 O14 Na36 Na35 . 3_665 40.6(2)
C12 O14 Na36 Na35 . . -68.7(3)
C12 O14 Na36 Na36 . 3_665 -4.2(2)
C12 O14 Na36 Na36 . 3_565 118.4(2)
C12 O14 Na36 Na37 . 1_455 124.8(3)
C12 O15 Na37 N1 . 1_655 94.6(2)
C12 O15 Na37 C2 . 1_655 101.9(2)
C12 O15 Na37 O13 . . 26.0(2)
C12 O15 Na37 O30 . 3_665 179.3(2)
C12 O15 Na37 O33 . . -78.6(2)
C12 O15 Na37 Na35 . 3_665 -157.6(3)
C12 O15 Na37 Na35 . 3_765 -176.94(18)
C12 O15 Na37 Na36 . 1_655 -97.9(2)
C12 O15 Na37 Na36 . 3_665 -114.1(2)
O13 C11 C12 O14 . . -118.2(3)
O13 C11 C12 O15 . . 56.5(4)
O13 C11 C12 Na37 . . 22.3(3)
O14 C12 O15 Na35 . 3_665 -33.0(4)
O14 C12 O15 Na37 . . 123.3(3)
O14 C12 Na37 N1 . 1_655 162.1(3)
O14 C12 Na37 C2 . 1_655 178.7(3)
O14 C12 Na37 O13 . . 110.0(3)
O14 C12 Na37 O14 . 1_655 65.9(4)
O14 C12 Na37 O15 . . -103.0(4)
O14 C12 Na37 O30 . 3_665 -103.8(3)
O14 C12 Na37 O33 . . -3.1(3)
O14 C12 Na37 Na35 . 3_765 -98.2(3)
O14 C12 Na37 Na35 . 3_665 -89.0(3)
O14 C12 Na37 Na36 . 1_655 -4.5(4)
O14 C12 Na37 Na36 . 3_665 -42.5(3)
O15 C12 O14 Na36 . . -25.8(4)
O15 C12 O14 Na37 . 1_455 83.5(4)
O15 C12 Na37 N1 . 1_655 -94.8(2)
O15 C12 Na37 C2 . 1_655 -78.2(2)
O15 C12 Na37 O13 . . -146.9(2)
O15 C12 Na37 O14 . 1_655 168.9(2)
O15 C12 Na37 O30 . 3_665 -0.8(2)
O15 C12 Na37 O33 . . 99.9(2)
O15 C12 Na37 Na35 . 3_765 4.8(3)
O15 C12 Na37 Na35 . 3_665 14.02(18)
O15 C12 Na37 Na36 . 1_655 98.5(2)
O15 C12 Na37 Na36 . 3_665 60.6(2)
O15 Na35 Na36 O14 3_665 . 152.22(10)
O15 Na35 Na36 O29 3_665 . -99.39(10)
O15 Na35 Na36 C32 3_665 3_665 21.53(9)
O15 Na35 Na36 O33 3_665 3_665 -3.96(9)
O15 Na35 Na36 O33 3_665 1_455 -91.77(14)
O15 Na35 Na36 O34 3_665 . 122.42(13)
O15 Na35 Na36 O34 3_665 3_665 47.02(9)
O15 Na35 Na36 Na35 3_665 3_665 73.70(7)
O15 Na35 Na36 Na36 3_665 3_665 73.70(7)
O15 Na35 Na36 Na36 3_665 3_565 -35.56(9)
O15 Na35 Na36 Na37 3_665 1_455 -162.4(2)
N16 C17 C18 C19 . . 0.7(6)
N16 C17 Na35 O15 . 3_665 99.8(2)
N16 C17 Na35 C27 . 1_655 -141.3(2)
N16 C17 Na35 O28 . 1_655 -96.2(2)
N16 C17 Na35 O29 . . 10.4(2)
N16 C17 Na35 O30 . 1_655 -162.8(2)
N16 C17 Na35 Na36 . . 41.0(2)
N16 C17 Na35 Na36 . 3_665 139.93(17)
N16 C17 Na35 Na37 . 3_765 167.53(19)
N16 C17 Na35 Na37 . 3_665 68.96(19)
N16 C21 C25 C24 . . -179.4(3)
N16 C21 C25 C26 . . 1.9(4)
N16 Na35 Na36 O14 . . -131.57(11)
N16 Na35 Na36 O29 . . -23.17(10)
N16 Na35 Na36 C32 . 3_665 97.75(10)
N16 Na35 Na36 O33 . 1_455 -15.55(15)
N16 Na35 Na36 O33 . 3_665 72.25(10)
N16 Na35 Na36 O34 . 3_665 123.24(9)
N16 Na35 Na36 O34 . . -161.36(13)
N16 Na35 Na36 Na35 . 3_665 149.91(8)
N16 Na35 Na36 Na36 . 3_665 149.91(8)
N16 Na35 Na36 Na36 . 3_565 40.66(10)
N16 Na35 Na36 Na37 . 1_455 -86.2(2)
C17 N16 C21 C20 . . -1.3(5)
C17 N16 C21 C25 . . 178.6(3)
C17 N16 Na35 O15 . 3_665 -75.6(2)
C17 N16 Na35 C27 . 1_655 42.6(2)
C17 N16 Na35 O28 . 1_655 78.7(2)
C17 N16 Na35 O29 . . -169.2(2)
C17 N16 Na35 O30 . 1_655 18.6(2)
C17 N16 Na35 O34 . . 176.7(3)
C17 N16 Na35 Na36 . . -151.13(18)
C17 N16 Na35 Na36 . 3_665 -73.2(3)
C17 N16 Na35 Na37 . 3_665 -106.1(2)
C17 N16 Na35 Na37 . 3_765 -14.1(2)
C17 C18 C19 C20 . . 1.1(6)
C17 Na35 Na36 O14 . . -150.33(13)
C17 Na35 Na36 O29 . . -41.94(14)
C17 Na35 Na36 C32 . 3_665 78.98(14)
C17 Na35 Na36 O33 . 1_455 -34.32(18)
C17 Na35 Na36 O33 . 3_665 53.49(14)
C17 Na35 Na36 O34 . . 179.87(16)
C17 Na35 Na36 O34 . 3_665 104.48(13)
C17 Na35 Na36 Na35 . 3_665 131.15(12)
C17 Na35 Na36 Na36 . 3_565 21.89(15)
C17 Na35 Na36 Na36 . 3_665 131.15(12)
C17 Na35 Na36 Na37 . 1_455 -104.9(2)
C18 C17 Na35 O15 . 3_665 -143.4(3)
C18 C17 Na35 N16 . . 116.8(4)
C18 C17 Na35 C27 . 1_655 -24.5(3)
C18 C17 Na35 O28 . 1_655 20.6(3)
C18 C17 Na35 O29 . . 127.2(3)
C18 C17 Na35 O30 . 1_655 -46.0(3)
C18 C17 Na35 Na36 . 3_665 -103.3(3)
C18 C17 Na35 Na36 . . 157.8(2)
C18 C17 Na35 Na37 . 3_665 -174.2(3)
C18 C17 Na35 Na37 . 3_765 -75.7(3)
C18 C19 C20 C21 . . -2.8(6)
C18 C19 C20 C22 . . 178.7(4)
C19 C20 C21 N16 . . 3.0(5)
C19 C20 C21 C25 . . -177.0(3)
C19 C20 C22 C23 . . 176.9(4)
C20 C21 C25 C24 . . 0.5(5)
C20 C21 C25 C26 . . -178.2(3)
C20 C22 C23 C24 . . -0.6(5)
C21 N16 C17 C18 . . -0.6(5)
C21 N16 C17 Na35 . . 110.4(3)
C21 N16 Na35 O15 . 3_665 165.5(2)
C21 N16 Na35 C17 . . -118.9(3)
C21 N16 Na35 C27 . 1_655 -76.3(2)
C21 N16 Na35 O28 . 1_655 -40.1(2)
C21 N16 Na35 O29 . . 71.9(2)
C21 N16 Na35 O30 . 1_655 -100.3(2)
C21 N16 Na35 O34 . . 57.8(3)
C21 N16 Na35 Na36 . . 90.0(2)
C21 N16 Na35 Na36 . 3_665 167.92(17)
C21 N16 Na35 Na37 . 3_765 -133.04(18)
C21 N16 Na35 Na37 . 3_665 135.0(2)
C21 C20 C22 C23 . . -1.6(5)
C21 C25 C26 C27 . . 31.5(4)
C21 C25 C26 O28 . . -153.1(3)
C22 C20 C21 N16 . . -178.4(3)
C22 C20 C21 C25 . . 1.6(5)
C22 C23 C24 C25 . . 2.9(5)
C23 C24 C25 C21 . . -2.8(5)
C23 C24 C25 C26 . . 176.0(3)
C24 C25 C26 C27 . . -147.2(3)
C24 C25 C26 O28 . . 28.1(4)
C25 C26 C27 O29 . . 56.8(4)
C25 C26 C27 O30 . . -128.7(3)
C25 C26 C27 Na35 . 1_455 -163.0(3)
C25 C26 O28 Na35 . 1_455 159.2(2)
C26 C27 O29 Na35 . . -102.1(3)
C26 C27 O29 Na36 . . 145.9(2)
C26 C27 O30 Na35 . 1_455 -51.8(3)
C26 C27 O30 Na37 . 3_665 153.47(19)
C27 C26 O28 Na35 . 1_455 -25.2(3)
C27 O29 Na35 O15 . 3_665 -54.6(2)
C27 O29 Na35 N16 . . 27.0(2)
C27 O29 Na35 C17 . . 22.3(2)
C27 O29 Na35 C27 . 1_655 133.0(3)
C27 O29 Na35 O28 . 1_655 101.1(2)
C27 O29 Na35 O34 . . -158.7(2)
C27 O29 Na35 Na36 . 3_665 -125.6(2)
C27 O29 Na35 Na36 . . -131.9(3)
C27 O29 Na35 Na37 . 3_765 -93.2(3)
C27 O29 Na35 Na37 . 3_665 -54.5(2)
C27 O29 Na36 O14 . . -124.9(2)
C27 O29 Na36 C32 . 3_665 56.7(3)
C27 O29 Na36 O33 . 1_455 -48.0(2)
C27 O29 Na36 O33 . 3_665 37.8(2)
C27 O29 Na36 O34 . . 153.5(2)
C27 O29 Na36 O34 . 3_665 80.3(3)
C27 O29 Na36 Na35 . . 126.7(3)
C27 O29 Na36 Na35 . 3_665 105.5(3)
C27 O29 Na36 Na36 . 3_565 -2.4(2)
C27 O29 Na36 Na36 . 3_665 120.0(2)
C27 O29 Na36 Na37 . 1_455 -68.4(3)
C27 Na35 Na36 O14 1_655 . 32.51(13)
C27 Na35 Na36 O29 1_655 . 140.91(12)
C27 Na35 Na36 C32 1_655 3_665 -98.17(11)
C27 Na35 Na36 O33 1_655 1_455 148.52(14)
C27 Na35 Na36 O33 1_655 3_665 -123.67(10)
C27 Na35 Na36 O34 1_655 3_665 -72.68(10)
C27 Na35 Na36 O34 1_655 . 2.72(13)
C27 Na35 Na36 Na35 1_655 3_665 -46.01(9)
C27 Na35 Na36 Na36 1_655 3_665 -46.01(9)
C27 Na35 Na36 Na36 1_655 3_565 -155.26(9)
C27 Na35 Na36 Na37 1_655 1_455 77.9(3)
O28 C26 C27 O29 . . -118.7(3)
O28 C26 C27 O30 . . 55.8(4)
O28 C26 C27 Na35 . 1_455 21.5(3)
O28 Na35 Na36 O14 1_655 . -29.13(13)
O28 Na35 Na36 O29 1_655 . 79.27(11)
O28 Na35 Na36 C32 1_655 3_665 -159.81(10)
O28 Na35 Na36 O33 1_655 3_665 174.69(9)
O28 Na35 Na36 O33 1_655 1_455 86.89(14)
O28 Na35 Na36 O34 1_655 . -58.92(13)
O28 Na35 Na36 O34 1_655 3_665 -134.32(9)
O28 Na35 Na36 Na35 1_655 3_665 -107.65(9)
O28 Na35 Na36 Na36 1_655 3_665 -107.65(9)
O28 Na35 Na36 Na36 1_655 3_565 143.10(9)
O28 Na35 Na36 Na37 1_655 1_455 16.3(3)
O29 C27 O30 Na35 . 1_455 121.9(3)
O29 C27 O30 Na37 . 3_665 -32.8(4)
O29 Na35 Na36 O14 . . -108.40(12)
O29 Na35 Na36 C32 . 3_665 120.92(11)
O29 Na35 Na36 O33 . 1_455 7.62(14)
O29 Na35 Na36 O33 . 3_665 95.43(10)
O29 Na35 Na36 O34 . 3_665 146.41(10)
O29 Na35 Na36 O34 . . -138.19(14)
O29 Na35 Na36 Na35 . 3_665 173.08(10)
O29 Na35 Na36 Na36 . 3_665 173.08(10)
O29 Na35 Na36 Na36 . 3_565 63.83(10)
O29 Na35 Na36 Na37 . 1_455 -63.0(2)
O30 C27 O29 Na35 . . 84.3(4)
O30 C27 O29 Na36 . . -27.7(4)
O30 Na35 Na36 O14 1_655 . 60.53(13)
O30 Na35 Na36 O29 1_655 . 168.92(13)
O30 Na35 Na36 C32 1_655 3_665 -70.16(11)
O30 Na35 Na36 O33 1_655 1_455 176.54(14)
O30 Na35 Na36 O33 1_655 3_665 -95.65(11)
O30 Na35 Na36 O34 1_655 3_665 -44.66(11)
O30 Na35 Na36 O34 1_655 . 30.74(13)
O30 Na35 Na36 Na35 1_655 3_665 -17.99(10)
O30 Na35 Na36 Na36 1_655 3_565 -127.25(10)
O30 Na35 Na36 Na36 1_655 3_665 -17.99(10)
O30 Na35 Na36 Na37 1_655 1_455 105.9(2)
C31 C32 O33 Na36 . 3_665 175.8(3)
C31 C32 O33 Na36 . 1_655 -85.1(4)
C31 C32 O33 Na37 . . 61.6(4)
C31 C32 O34 Na35 . . 71.9(4)
C31 C32 O34 Na36 . . -77.5(4)
C31 C32 O34 Na36 . 3_665 -175.9(3)
C32 O33 Na37 N1 . 1_655 -114.8(3)
C32 O33 Na37 C12 . . 26.4(3)
C32 O33 Na37 O13 . . -17.8(3)
C32 O33 Na37 O14 . 1_655 -124.8(3)
C32 O33 Na37 O15 . . 48.3(3)
C32 O33 Na37 O30 . 3_665 144.0(3)
C32 O33 Na37 Na35 . 3_665 77.3(3)
C32 O33 Na37 Na35 . 3_765 175.4(3)
C32 O33 Na37 Na36 . 3_665 108.2(3)
C32 O33 Na37 Na36 . 1_655 -155.2(3)
C32 O34 Na35 O15 . 3_665 144.5(3)
C32 O34 Na35 N16 . . -112.2(3)
C32 O34 Na35 C27 . 1_655 26.1(3)
C32 O34 Na35 O28 . 1_655 -18.6(3)
C32 O34 Na35 O29 . . -125.8(3)
C32 O34 Na35 O30 . 1_655 47.6(3)
C32 O34 Na35 Na36 . 3_665 107.3(3)
C32 O34 Na35 Na36 . . -156.1(3)
C32 O34 Na35 Na37 . 3_665 175.7(3)
C32 O34 Na35 Na37 . 3_765 77.4(3)
C32 O34 Na36 O14 . . 0.2(3)
C32 O34 Na36 O29 . . 129.4(3)
C32 O34 Na36 C32 . 3_665 -117.5(3)
C32 O34 Na36 O33 . 3_665 -139.0(3)
C32 O34 Na36 O33 . 1_455 61.5(4)
C32 O34 Na36 O34 . 3_665 -97.5(3)
C32 O34 Na36 Na35 . . 157.3(3)
C32 O34 Na36 Na35 . 3_665 -62.9(3)
C32 O34 Na36 Na36 . 3_565 -151.4(3)
C32 O34 Na36 Na36 . 3_665 -97.5(3)
C32 O34 Na36 Na37 . 1_455 -5.2(3)
O33 C32 O34 Na35 . . -109.0(3)
O33 C32 O34 Na36 . 3_665 3.2(3)
O33 C32 O34 Na36 . . 101.6(3)
O34 C32 O33 Na36 . 1_655 95.9(4)
O34 C32 O33 Na36 . 3_665 -3.3(3)
O34 C32 O33 Na37 . . -117.5(3)
O34 Na35 Na36 O14 . . 29.79(12)
O34 Na35 Na36 O29 . . 138.19(14)
O34 Na35 Na36 C32 . 3_665 -100.89(12)
O34 Na35 Na36 O33 . 1_455 145.81(17)
O34 Na35 Na36 O33 . 3_665 -126.39(12)
O34 Na35 Na36 O34 . 3_665 -75.40(13)
O34 Na35 Na36 Na35 . 3_665 -48.73(10)
O34 Na35 Na36 Na36 . 3_665 -48.73(10)
O34 Na35 Na36 Na36 . 3_565 -157.98(13)
O34 Na35 Na36 Na37 . 1_455 75.2(2)
Na35 O15 Na37 N1 3_665 1_655 -107.78(12)
Na35 O15 Na37 C2 3_665 1_655 -100.52(13)
Na35 O15 Na37 C12 3_665 . 157.6(3)
Na35 O15 Na37 O13 3_665 . -176.45(14)
Na35 O15 Na37 O30 3_665 3_665 -23.08(13)
Na35 O15 Na37 O33 3_665 . 79.00(13)
Na35 O15 Na37 Na35 3_665 3_765 -19.35(15)
Na35 O15 Na37 Na36 3_665 1_655 59.73(14)
Na35 O15 Na37 Na36 3_665 3_665 43.51(10)
Na35 N16 C17 C18 . . -110.9(4)
Na35 N16 C21 C20 . . 96.9(3)
Na35 N16 C21 C25 . . -83.1(3)
Na35 C17 C18 C19 . . -79.3(4)
Na35 C27 O29 Na35 1_455 . 147.06(19)
Na35 C27 O29 Na36 1_455 . 35.1(4)
Na35 C27 O30 Na37 1_455 3_665 -154.8(3)
Na35 O29 Na36 O14 . . 108.43(10)
Na35 O29 Na36 C32 . 3_665 -69.96(10)
Na35 O29 Na36 O33 . 1_455 -174.67(10)
Na35 O29 Na36 O33 . 3_665 -88.83(9)
Na35 O29 Na36 O34 . . 26.83(9)
Na35 O29 Na36 O34 . 3_665 -46.33(13)
Na35 O29 Na36 Na35 . 3_665 -21.2(3)
Na35 O29 Na36 Na36 . 3_665 -6.72(9)
Na35 O29 Na36 Na36 . 3_565 -129.06(7)
Na35 O29 Na36 Na37 . 1_455 164.97(7)
Na35 O34 Na36 O14 . . -157.08(9)
Na35 O34 Na36 O29 . . -27.94(9)
Na35 O34 Na36 C32 . 3_665 85.13(10)
Na35 O34 Na36 O33 . 1_455 -95.8(3)
Na35 O34 Na36 O33 . 3_665 63.71(12)
Na35 O34 Na36 O34 . 3_665 105.16(11)
Na35 O34 Na36 Na35 . 3_665 139.77(8)
Na35 O34 Na36 Na36 . 3_565 51.3(3)
Na35 O34 Na36 Na36 . 3_665 105.16(11)
Na35 O34 Na36 Na37 . 1_455 -162.53(7)
Na36 O29 Na35 O15 . 3_665 77.22(9)
Na36 O29 Na35 N16 . . 158.84(9)
Na36 O29 Na35 C17 . . 154.17(9)
Na36 O29 Na35 C27 . 1_655 -95.16(17)
Na36 O29 Na35 O28 . 1_655 -127.01(8)
Na36 O29 Na35 O34 . . -26.85(9)
Na36 O29 Na35 Na36 . 3_665 6.24(9)
Na36 O29 Na35 Na37 . 3_765 38.65(19)
Na36 O29 Na35 Na37 . 3_665 77.37(6)
Na36 C32 O33 Na36 3_665 1_655 99.1(3)
Na36 C32 O33 Na37 3_665 . -114.2(2)
Na36 C32 O34 Na35 3_665 . -112.2(3)
Na36 C32 O34 Na36 3_665 . 98.4(2)
Na36 O33 Na37 N1 3_665 1_655 137.0(2)
Na36 O33 Na37 N1 1_655 1_655 40.5(3)
Na36 O33 Na37 C12 1_655 . -178.38(11)
Na36 O33 Na37 C12 3_665 . -81.81(10)
Na36 O33 Na37 O13 1_655 . 137.47(9)
Na36 O33 Na37 O13 3_665 . -125.95(9)
Na36 O33 Na37 O14 3_665 1_655 126.98(10)
Na36 O33 Na37 O14 1_655 1_655 30.41(10)
Na36 O33 Na37 O15 3_665 . -59.89(10)
Na36 O33 Na37 O15 1_655 . -156.47(10)
Na36 O33 Na37 O30 3_665 3_665 35.80(11)
Na36 O33 Na37 O30 1_655 3_665 -60.78(11)
Na36 O33 Na37 Na35 3_665 3_765 67.25(9)
Na36 O33 Na37 Na35 1_655 3_665 -127.41(9)
Na36 O33 Na37 Na35 1_655 3_765 -29.33(10)
Na36 O33 Na37 Na35 3_665 3_665 -30.84(8)
Na36 O33 Na37 Na36 3_665 1_655 96.57(12)
Na36 O33 Na37 Na36 1_655 3_665 -96.57(12)
Na36 O34 Na35 O15 . 3_665 -59.34(11)
Na36 O34 Na35 O15 3_665 3_665 37.24(11)
Na36 O34 Na35 N16 3_665 . 140.5(2)
Na36 O34 Na35 N16 . . 43.9(3)
Na36 O34 Na35 C27 3_665 1_655 -81.24(9)
Na36 O34 Na35 C27 . 1_655 -177.82(10)
Na36 O34 Na35 O28 . 1_655 137.48(9)
Na36 O34 Na35 O28 3_665 1_655 -125.94(9)
Na36 O34 Na35 O29 3_665 . 126.94(10)
Na36 O34 Na35 O29 . . 30.36(10)
Na36 O34 Na35 O30 . 1_655 -156.29(10)
Na36 O34 Na35 O30 3_665 1_655 -59.70(10)
Na36 O34 Na35 Na36 . 3_665 -96.58(11)
Na36 O34 Na35 Na36 3_665 . 96.58(11)
Na36 O34 Na35 Na37 3_665 3_765 -29.93(7)
Na36 O34 Na35 Na37 . 3_765 -126.51(8)
Na36 O34 Na35 Na37 . 3_665 -28.20(9)
Na36 O34 Na35 Na37 3_665 3_665 68.38(8)
Na36 O34 Na36 O14 3_665 . 97.76(8)
Na36 O34 Na36 O29 3_665 . -133.10(9)
Na36 O34 Na36 C32 3_665 3_665 -20.03(9)
Na36 O34 Na36 O33 3_665 1_455 159.0(2)
Na36 O34 Na36 O33 3_665 3_665 -41.45(10)
Na36 O34 Na36 O34 3_665 3_665 0.0
Na36 O34 Na36 Na35 3_665 3_665 34.61(6)
Na36 O34 Na36 Na35 3_665 . -105.16(11)
Na36 O34 Na36 Na36 3_665 3_565 -53.9(2)
Na36 O34 Na36 Na37 3_665 1_455 92.31(11)
Na36 Na35 Na36 O14 3_665 . 78.52(9)
Na36 Na35 Na36 O29 3_665 . -173.08(10)
Na36 Na35 Na36 C32 3_665 3_665 -52.16(7)
Na36 Na35 Na36 O33 3_665 3_665 -77.66(7)
Na36 Na35 Na36 O33 3_665 1_455 -165.47(14)
Na36 Na35 Na36 O34 3_665 3_665 -26.67(5)
Na36 Na35 Na36 O34 3_665 . 48.73(10)
Na36 Na35 Na36 Na35 3_665 3_665 0.0
Na36 Na35 Na36 Na36 3_665 3_565 -109.25(8)
Na36 Na35 Na36 Na37 3_665 1_455 123.9(2)
Na37 N1 C2 C3 1_455 . -113.3(4)
Na37 N1 C6 C5 1_455 . 98.4(3)
Na37 N1 C6 C10 1_455 . -82.6(3)
Na37 C2 C3 C4 1_455 . -79.8(5)
Na37 C12 O14 Na36 . . 38.1(4)
Na37 C12 O14 Na37 . 1_455 147.35(19)
Na37 C12 O15 Na35 . 3_665 -156.4(3)
Na37 O14 Na36 O29 1_455 . 110.11(10)
Na37 O14 Na36 C32 1_455 3_665 -71.52(11)
Na37 O14 Na36 O33 1_455 1_455 26.48(9)
Na37 O14 Na36 O33 1_455 3_665 -46.44(14)
Na37 O14 Na36 O34 1_455 . -174.25(9)
Na37 O14 Na36 O34 1_455 3_665 -88.98(9)
Na37 O14 Na36 Na35 1_455 3_665 -84.20(7)
Na37 O14 Na36 Na35 1_455 . 166.51(7)
Na37 O14 Na36 Na36 1_455 3_565 -6.35(9)
Na37 O14 Na36 Na36 1_455 3_665 -128.95(7)
Na37 Na35 Na36 O14 3_765 . 88.21(9)
Na37 Na35 Na36 O14 3_665 . 177.91(9)
Na37 Na35 Na36 O29 3_665 . -73.69(8)
Na37 Na35 Na36 O29 3_765 . -163.40(9)
Na37 Na35 Na36 C32 3_765 3_665 -42.48(8)
Na37 Na35 Na36 C32 3_665 3_665 47.23(7)
Na37 Na35 Na36 O33 3_765 3_665 -67.97(7)
Na37 Na35 Na36 O33 3_665 3_665 21.73(6)
Na37 Na35 Na36 O33 3_665 1_455 -66.07(12)
Na37 Na35 Na36 O33 3_765 1_455 -155.78(12)
Na37 Na35 Na36 O34 3_665 3_665 72.72(6)
Na37 Na35 Na36 O34 3_765 3_665 -16.98(7)
Na37 Na35 Na36 O34 3_665 . 148.12(11)
Na37 Na35 Na36 O34 3_765 . 58.42(11)
Na37 Na35 Na36 Na35 3_765 3_665 9.69(5)
Na37 Na35 Na36 Na35 3_665 3_665 99.39(5)
Na37 Na35 Na36 Na36 3_665 3_565 -9.86(6)
Na37 Na35 Na36 Na36 3_765 3_565 -99.57(7)
Na37 Na35 Na36 Na36 3_665 3_665 99.39(5)
Na37 Na35 Na36 Na36 3_765 3_665 9.69(5)
Na37 Na35 Na36 Na37 3_765 1_455 133.6(2)
Na37 Na35 Na36 Na37 3_665 1_455 -136.7(2)
